data_4072261
loop_
_publ_author_name
'Zhou, Yongbo'
'Xi, Zhenxing'
'Chen, Wanzhi'
'Wang, Daqi'

_publ_section_title
;
 Dinickel(II) Complexes of Bis(N-heterocyclic carbene) Ligands Containing
 [Ni2(\m-OH)] Cores as Highly Efficient Catalysts for the Coupling of Aryl
 Chlorides
;
_journal_issue 22
_journal_name_full Organometallics
_journal_page_first 5911
_journal_paper_doi 10.1021/om800711g
_journal_volume 27
_journal_year 2008
_chemical_formula_sum 'C23 H21 F12 N9 Ni2 O P2'
_chemical_formula_weight 846.85
_chemical_name_systematic
; 
 ? 
;
_space_group_IT_number 2
_symmetry_cell_setting triclinic
_symmetry_space_group_name_Hall '-P 1'
_symmetry_space_group_name_H-M 'P -1'
_atom_sites_solution_hydrogens geom
_atom_sites_solution_primary direct
_atom_sites_solution_secondary difmap
_audit_creation_method SHELXL-97
_cell_angle_alpha 109.605(9)
_cell_angle_beta 96.7640(10)
_cell_angle_gamma 101.033(10)
_cell_formula_units_Z 2
_cell_length_a 8.0204(10)
_cell_length_b 13.7196(15)
_cell_length_c 14.9468(18)
_cell_measurement_temperature 298(2)
_cell_volume 1491.0(3)
_computing_cell_refinement 'Bruker SMART'
_computing_data_collection 'Bruker SMART'
_computing_data_reduction 'Bruker SAINT'
_computing_molecular_graphics 'Bruker SHELXTL'
_computing_publication_material 'Bruker SHELXTL'
_computing_structure_refinement 'SHELXL-97 (Sheldrick, 1997)'
_computing_structure_solution 'SHELXS-97 (Sheldrick, 1990)'
_diffrn_ambient_temperature 298(2)
_diffrn_measured_fraction_theta_full 0.983
_diffrn_measured_fraction_theta_max 0.983
_diffrn_measurement_device_type 'Bruker SMART CCD area-detector diffractometer'
_diffrn_measurement_method '\f and \w scans'
_diffrn_radiation_monochromator graphite
_diffrn_radiation_source 'fine-focus sealed tube'
_diffrn_radiation_type MoK\a
_diffrn_radiation_wavelength 0.71073
_diffrn_reflns_av_R_equivalents 0.0222
_diffrn_reflns_av_sigmaI/netI 0.0504
_diffrn_reflns_limit_h_max 9
_diffrn_reflns_limit_h_min -8
_diffrn_reflns_limit_k_max 16
_diffrn_reflns_limit_k_min -15
_diffrn_reflns_limit_l_max 17
_diffrn_reflns_limit_l_min -17
_diffrn_reflns_number 7744
_diffrn_reflns_theta_full 25.01
_diffrn_reflns_theta_max 25.01
_diffrn_reflns_theta_min 1.48
_exptl_absorpt_coefficient_mu 1.484
_exptl_absorpt_correction_T_max 0.8191
_exptl_absorpt_correction_T_min 0.6989
_exptl_absorpt_correction_type multi-scan
_exptl_absorpt_process_details sadabs
_exptl_crystal_colour yellow
_exptl_crystal_density_diffrn 1.886
_exptl_crystal_density_method 'not measured'
_exptl_crystal_description plate
_exptl_crystal_F_000 848
_exptl_crystal_size_max 0.26
_exptl_crystal_size_mid 0.22
_exptl_crystal_size_min 0.14
_refine_diff_density_max 0.984
_refine_diff_density_min -0.762
_refine_diff_density_rms 0.093
_refine_ls_extinction_method none
_refine_ls_goodness_of_fit_ref 1.040
_refine_ls_hydrogen_treatment constr
_refine_ls_matrix_type full
_refine_ls_number_parameters 443
_refine_ls_number_reflns 5183
_refine_ls_number_restraints 0
_refine_ls_restrained_S_all 1.040
_refine_ls_R_factor_all 0.0803
_refine_ls_R_factor_gt 0.0518
_refine_ls_shift/su_max 0.001
_refine_ls_shift/su_mean 0.000
_refine_ls_structure_factor_coef Fsqd
_refine_ls_weighting_details 'calc w=1/[\s^2^(Fo^2^)+(0.0850P)^2^+1.7358P] where P=(Fo^2^+2Fc^2^)/3'
_refine_ls_weighting_scheme calc
_refine_ls_wR_factor_gt 0.1357
_refine_ls_wR_factor_ref 0.1615
_reflns_number_gt 3612
_reflns_number_total 5183
_reflns_threshold_expression >2sigma(I)
_cod_data_source_file om800711g_si_001.cif
_cod_data_source_block 080314g
_cod_depositor_comments
;
The following automatic conversions were performed:

'_symmetry_cell_setting' value 'Triclinic' changed to 'triclinic'
according to /home/saulius/struct/CIF-dictionaries/cif_core.dic
dictionary named 'cif_core.dic' version 2.4.1 from 2010-06-29.

Automatic conversion script
Id: cif_fix_values 1715 2011-07-08 13:25:40Z adriana 
;
_cod_original_sg_symbol_H-M p-1
_cod_database_code 4072261

loop_
_symmetry_equiv_pos_as_xyz
'x, y, z'
'-x, -y, -z'

loop_
_atom_site_label
_atom_site_type_symbol
_atom_site_fract_x
_atom_site_fract_y
_atom_site_fract_z
_atom_site_U_iso_or_equiv
_atom_site_adp_type
_atom_site_occupancy
_atom_site_symmetry_multiplicity
_atom_site_calc_flag
_atom_site_refinement_flags
Ni1 Ni 0.02065(9) 0.26795(5) 0.29706(5) 0.0386(2) Uani 1 1 d .
Ni2 Ni 0.27673(9) 0.49868(5) 0.42051(5) 0.0397(2) Uani 1 1 d .
P1 P 0.1337(2) 0.92284(13) 0.31581(11) 0.0529(4) Uani 1 1 d .
P2 P 0.4703(2) 0.69713(14) 0.96776(13) 0.0629(5) Uani 1 1 d .
O1 O 0.1766(5) 0.3904(3) 0.2999(2) 0.0445(9) Uani 1 1 d .
H1 H 0.1286 0.4122 0.2616 0.053 Uiso 1 1 d R
F1 F 0.1455(8) 1.0361(4) 0.3103(4) 0.130(2) Uani 1 1 d .
F2 F 0.1150(7) 0.8111(3) 0.3229(3) 0.1030(16) Uani 1 1 d .
F3 F 0.2958(6) 0.9699(4) 0.4027(3) 0.0978(14) Uani 1 1 d .
F4 F 0.0116(6) 0.9481(4) 0.3927(3) 0.1031(15) Uani 1 1 d .
F5 F -0.0310(6) 0.8796(4) 0.2307(3) 0.0948(14) Uani 1 1 d .
F6 F 0.2509(6) 0.8972(5) 0.2396(3) 0.1128(17) Uani 1 1 d .
F7 F 0.5415(11) 0.6232(6) 0.8907(5) 0.181(3) Uani 1 1 d .
F8 F 0.4026(9) 0.7815(6) 1.0405(5) 0.172(3) Uani 1 1 d .
F9 F 0.3069(8) 0.6791(5) 0.8890(4) 0.150(2) Uani 1 1 d .
F10 F 0.5545(10) 0.7883(5) 0.9338(5) 0.164(3) Uani 1 1 d .
F11 F 0.6333(8) 0.7248(6) 1.0457(5) 0.158(3) Uani 1 1 d .
F12 F 0.3867(10) 0.6136(6) 1.0038(5) 0.182(3) Uani 1 1 d .
N1 N 0.0499(6) 0.3227(3) 0.4303(3) 0.0430(10) Uani 1 1 d .
N2 N 0.1563(6) 0.4219(3) 0.4835(3) 0.0396(10) Uani 1 1 d .
N3 N -0.2083(6) 0.1237(4) 0.3607(3) 0.0483(11) Uani 1 1 d .
N4 N -0.2272(6) 0.0832(4) 0.2080(4) 0.0493(12) Uani 1 1 d .
N5 N -0.0381(6) 0.1909(3) 0.1589(3) 0.0450(11) Uani 1 1 d .
N6 N 0.3618(6) 0.6181(3) 0.6294(3) 0.0478(12) Uani 1 1 d .
N7 N 0.4887(6) 0.6896(4) 0.5395(3) 0.0485(11) Uani 1 1 d .
N8 N 0.4212(6) 0.5959(3) 0.3768(4) 0.0465(11) Uani 1 1 d .
N9 N 1.0443(8) 0.4980(5) 0.1800(4) 0.0738(16) Uani 1 1 d .
C1 C 0.1479(7) 0.4432(4) 0.5767(4) 0.0431(13) Uani 1 1 d .
C2 C 0.0346(8) 0.3598(5) 0.5850(4) 0.0496(14) Uani 1 1 d .
H2 H 0.0040 0.3547 0.6417 0.059 Uiso 1 1 calc R
C3 C -0.0249(7) 0.2850(4) 0.4925(4) 0.0468(13) Uani 1 1 d .
C4 C -0.1423(8) 0.1762(5) 0.4645(4) 0.0545(15) Uani 1 1 d .
H4A H -0.0798 0.1320 0.4867 0.065 Uiso 1 1 calc R
H4B H -0.2395 0.1823 0.4973 0.065 Uiso 1 1 calc R
C5 C -0.1394(7) 0.1548(4) 0.2956(4) 0.0441(13) Uani 1 1 d .
C6 C -0.3525(8) 0.0047(5) 0.2188(5) 0.0587(16) Uani 1 1 d .
H6 H -0.4283 -0.0538 0.1697 0.070 Uiso 1 1 calc R
C7 C -0.3414(8) 0.0304(5) 0.3133(5) 0.0601(17) Uani 1 1 d .
H7 H -0.4101 -0.0068 0.3431 0.072 Uiso 1 1 calc R
C8 C -0.1683(7) 0.1012(4) 0.1285(4) 0.0460(13) Uani 1 1 d .
C9 C -0.2286(8) 0.0376(5) 0.0343(4) 0.0585(16) Uani 1 1 d .
H9 H -0.3189 -0.0232 0.0167 0.070 Uiso 1 1 calc R
C10 C -0.1532(9) 0.0649(5) -0.0349(4) 0.0643(18) Uani 1 1 d .
H10 H -0.1923 0.0233 -0.1003 0.077 Uiso 1 1 calc R
C11 C -0.0204(9) 0.1539(5) -0.0058(4) 0.0574(16) Uani 1 1 d .
H11 H 0.0332 0.1730 -0.0515 0.069 Uiso 1 1 calc R
C12 C 0.0346(8) 0.2157(4) 0.0911(4) 0.0481(14) Uani 1 1 d .
H12 H 0.1252 0.2765 0.1098 0.058 Uiso 1 1 calc R
C13 C 0.2446(8) 0.5444(4) 0.6579(4) 0.0520(15) Uani 1 1 d .
H13A H 0.1614 0.5803 0.6882 0.062 Uiso 1 1 calc R
H13B H 0.3108 0.5265 0.7061 0.062 Uiso 1 1 calc R
C14 C 0.3743(7) 0.6017(4) 0.5379(4) 0.0434(13) Uani 1 1 d .
C15 C 0.5494(8) 0.7605(5) 0.6344(5) 0.0599(17) Uani 1 1 d .
H15 H 0.6296 0.8262 0.6552 0.072 Uiso 1 1 calc R
C16 C 0.4701(8) 0.7160(5) 0.6899(5) 0.0605(17) Uani 1 1 d .
H16 H 0.4848 0.7453 0.7570 0.073 Uiso 1 1 calc R
C17 C 0.5153(7) 0.6886(4) 0.4480(4) 0.0505(14) Uani 1 1 d .
C18 C 0.6203(8) 0.7684(5) 0.4316(5) 0.0621(17) Uani 1 1 d .
H18 H 0.6822 0.8305 0.4824 0.074 Uiso 1 1 calc R
C19 C 0.6319(9) 0.7540(5) 0.3369(6) 0.077(2) Uani 1 1 d .
H19 H 0.7023 0.8071 0.3229 0.093 Uiso 1 1 calc R
C20 C 0.5402(8) 0.6618(5) 0.2636(5) 0.0649(17) Uani 1 1 d .
H20 H 0.5477 0.6516 0.1996 0.078 Uiso 1 1 calc R
C21 C 0.4368(8) 0.5844(5) 0.2856(4) 0.0521(14) Uani 1 1 d .
H21 H 0.3754 0.5216 0.2354 0.063 Uiso 1 1 calc R
C22 C 0.9996(9) 0.5483(5) 0.1426(5) 0.0644(17) Uani 1 1 d .
C23 C 0.9386(14) 0.6138(7) 0.0923(6) 0.107(3) Uani 1 1 d .
H23A H 0.8938 0.6671 0.1358 0.161 Uiso 1 1 calc R
H23B H 0.8488 0.5692 0.0374 0.161 Uiso 1 1 calc R
H23C H 1.0333 0.6480 0.0709 0.161 Uiso 1 1 calc R

loop_
_atom_site_aniso_label
_atom_site_aniso_U_11
_atom_site_aniso_U_22
_atom_site_aniso_U_33
_atom_site_aniso_U_23
_atom_site_aniso_U_13
_atom_site_aniso_U_12
Ni1 0.0430(4) 0.0355(4) 0.0389(4) 0.0170(3) 0.0105(3) 0.0060(3)
Ni2 0.0414(4) 0.0361(4) 0.0409(4) 0.0147(3) 0.0088(3) 0.0068(3)
P1 0.0550(10) 0.0519(9) 0.0471(9) 0.0204(7) 0.0103(7) -0.0022(7)
P2 0.0626(11) 0.0591(10) 0.0553(10) 0.0114(8) 0.0088(9) 0.0074(8)
O1 0.054(2) 0.042(2) 0.039(2) 0.0180(17) 0.0116(17) 0.0060(17)
F1 0.135(5) 0.083(3) 0.165(5) 0.066(4) -0.011(4) -0.004(3)
F2 0.150(5) 0.066(3) 0.091(3) 0.037(2) 0.016(3) 0.011(3)
F3 0.074(3) 0.112(4) 0.080(3) 0.022(3) -0.011(2) 0.002(2)
F4 0.098(4) 0.141(4) 0.067(3) 0.025(3) 0.030(3) 0.037(3)
F5 0.074(3) 0.128(4) 0.063(3) 0.027(3) -0.001(2) 0.005(3)
F6 0.090(3) 0.185(5) 0.083(3) 0.063(3) 0.043(3) 0.037(3)
F7 0.210(7) 0.162(6) 0.145(6) -0.008(5) 0.064(6) 0.089(6)
F8 0.159(6) 0.188(7) 0.133(5) -0.009(5) 0.024(5) 0.085(5)
F9 0.112(5) 0.177(6) 0.113(4) 0.030(4) -0.021(4) -0.005(4)
F10 0.182(7) 0.132(5) 0.154(6) 0.073(5) -0.005(5) -0.025(5)
F11 0.110(5) 0.213(7) 0.138(5) 0.070(5) -0.032(4) 0.034(4)
F12 0.200(7) 0.174(7) 0.150(6) 0.087(5) 0.025(5) -0.047(5)
N1 0.046(3) 0.042(2) 0.044(3) 0.020(2) 0.012(2) 0.008(2)
N2 0.043(3) 0.041(2) 0.036(2) 0.015(2) 0.009(2) 0.011(2)
N3 0.052(3) 0.043(3) 0.057(3) 0.027(2) 0.016(2) 0.008(2)
N4 0.048(3) 0.044(3) 0.058(3) 0.026(2) 0.008(2) 0.005(2)
N5 0.051(3) 0.040(2) 0.044(3) 0.017(2) 0.008(2) 0.009(2)
N6 0.050(3) 0.044(3) 0.043(3) 0.009(2) 0.000(2) 0.015(2)
N7 0.048(3) 0.045(3) 0.050(3) 0.012(2) 0.005(2) 0.016(2)
N8 0.040(3) 0.039(2) 0.061(3) 0.020(2) 0.014(2) 0.006(2)
N9 0.074(4) 0.073(4) 0.074(4) 0.037(3) -0.001(3) 0.010(3)
C1 0.047(3) 0.047(3) 0.039(3) 0.016(3) 0.009(2) 0.020(3)
C2 0.062(4) 0.059(4) 0.042(3) 0.029(3) 0.019(3) 0.023(3)
C3 0.053(4) 0.045(3) 0.054(3) 0.026(3) 0.021(3) 0.017(3)
C4 0.060(4) 0.056(4) 0.057(4) 0.031(3) 0.022(3) 0.012(3)
C5 0.048(3) 0.044(3) 0.046(3) 0.023(3) 0.011(3) 0.011(3)
C6 0.057(4) 0.044(3) 0.072(5) 0.024(3) 0.013(3) 0.002(3)
C7 0.053(4) 0.047(3) 0.085(5) 0.034(3) 0.020(3) 0.002(3)
C8 0.041(3) 0.038(3) 0.058(4) 0.021(3) 0.003(3) 0.006(2)
C9 0.059(4) 0.043(3) 0.059(4) 0.011(3) -0.003(3) 0.003(3)
C10 0.088(5) 0.054(4) 0.042(3) 0.008(3) 0.005(3) 0.018(4)
C11 0.075(4) 0.055(4) 0.043(3) 0.016(3) 0.016(3) 0.017(3)
C12 0.059(4) 0.043(3) 0.042(3) 0.016(3) 0.016(3) 0.008(3)
C13 0.061(4) 0.053(3) 0.047(3) 0.018(3) 0.012(3) 0.025(3)
C14 0.044(3) 0.038(3) 0.046(3) 0.013(2) 0.008(3) 0.011(2)
C15 0.053(4) 0.046(3) 0.058(4) -0.001(3) -0.007(3) 0.007(3)
C16 0.063(4) 0.053(4) 0.046(4) -0.002(3) -0.006(3) 0.016(3)
C17 0.039(3) 0.042(3) 0.065(4) 0.015(3) 0.007(3) 0.009(3)
C18 0.049(4) 0.051(4) 0.081(5) 0.023(3) 0.014(3) 0.002(3)
C19 0.066(5) 0.053(4) 0.117(7) 0.043(4) 0.024(5) -0.001(3)
C20 0.059(4) 0.072(4) 0.074(5) 0.041(4) 0.021(4) 0.008(3)
C21 0.047(3) 0.051(3) 0.060(4) 0.024(3) 0.012(3) 0.007(3)
C22 0.072(5) 0.058(4) 0.056(4) 0.015(3) 0.007(3) 0.011(3)
C23 0.175(10) 0.078(6) 0.079(5) 0.035(5) 0.011(6) 0.052(6)

loop_
_atom_type_symbol
_atom_type_description
_atom_type_scat_dispersion_real
_atom_type_scat_dispersion_imag
_atom_type_scat_source
C C 0.0033 0.0016 'International Tables Vol C Tables 4.2.6.8 and 6.1.1.4'
H H 0.0000 0.0000 'International Tables Vol C Tables 4.2.6.8 and 6.1.1.4'
N N 0.0061 0.0033 'International Tables Vol C Tables 4.2.6.8 and 6.1.1.4'
F F 0.0171 0.0103 'International Tables Vol C Tables 4.2.6.8 and 6.1.1.4'
Ni Ni 0.3393 1.1124 'International Tables Vol C Tables 4.2.6.8 and 6.1.1.4'
P P 0.1023 0.0942 'International Tables Vol C Tables 4.2.6.8 and 6.1.1.4'
O O 0.0106 0.0060 'International Tables Vol C Tables 4.2.6.8 and 6.1.1.4'

loop_
_geom_angle_atom_site_label_1
_geom_angle_atom_site_label_2
_geom_angle_atom_site_label_3
_geom_angle
C5 Ni1 N1 88.5(2)
C5 Ni1 O1 176.5(2)
N1 Ni1 O1 90.72(17)
C5 Ni1 N5 81.9(2)
N1 Ni1 N5 170.32(19)
O1 Ni1 N5 98.95(17)
C14 Ni2 N2 88.1(2)
C14 Ni2 O1 179.1(2)
N2 Ni2 O1 91.30(17)
C14 Ni2 N8 82.1(2)
N2 Ni2 N8 170.17(19)
O1 Ni2 N8 98.50(18)
F2 P1 F6 91.5(3)
F2 P1 F1 177.6(3)
F6 P1 F1 90.7(3)
F2 P1 F3 89.9(3)
F6 P1 F3 91.9(3)
F1 P1 F3 90.9(3)
F2 P1 F5 91.7(3)
F6 P1 F5 89.5(3)
F1 P1 F5 87.5(3)
F3 P1 F5 177.9(3)
F2 P1 F4 88.3(3)
F6 P1 F4 179.3(3)
F1 P1 F4 89.4(3)
F3 P1 F4 88.8(3)
F5 P1 F4 89.8(2)
F12 P2 F7 95.9(5)
F12 P2 F8 90.4(5)
F7 P2 F8 173.5(5)
F12 P2 F11 89.0(4)
F7 P2 F11 93.1(4)
F8 P2 F11 88.5(4)
F12 P2 F10 177.3(5)
F7 P2 F10 86.8(5)
F8 P2 F10 86.9(4)
F11 P2 F10 90.8(4)
F12 P2 F9 95.1(4)
F7 P2 F9 89.1(4)
F8 P2 F9 88.9(4)
F11 P2 F9 175.1(4)
F10 P2 F9 85.0(4)
Ni2 O1 Ni1 118.08(18)
C3 N1 N2 107.5(4)
C3 N1 Ni1 131.7(4)
N2 N1 Ni1 120.7(3)
C1 N2 N1 108.2(4)
C1 N2 Ni2 132.6(4)
N1 N2 Ni2 119.2(3)
C5 N3 C7 109.4(5)
C5 N3 C4 123.3(5)
C7 N3 C4 127.1(5)
C5 N4 C6 110.5(5)
C5 N4 C8 114.6(4)
C6 N4 C8 134.8(5)
C12 N5 C8 117.1(5)
C12 N5 Ni1 127.6(4)
C8 N5 Ni1 115.3(4)
C14 N6 C16 109.8(5)
C14 N6 C13 123.3(5)
C16 N6 C13 126.8(5)
C14 N7 C15 109.7(5)
C14 N7 C17 114.7(5)
C15 N7 C17 135.6(5)
C21 N8 C17 116.7(5)
C21 N8 Ni2 128.1(4)
C17 N8 Ni2 115.2(4)
N2 C1 C2 109.4(5)
N2 C1 C13 124.6(5)
C2 C1 C13 126.0(5)
C1 C2 C3 106.1(5)
N1 C3 C2 108.8(5)
N1 C3 C4 124.6(5)
C2 C3 C4 126.4(5)
N3 C4 C3 113.4(5)
N3 C5 N4 106.2(5)
N3 C5 Ni1 136.4(4)
N4 C5 Ni1 117.2(4)
C7 C6 N4 105.8(6)
C6 C7 N3 108.1(5)
N5 C8 C9 123.8(6)
N5 C8 N4 110.6(5)
C9 C8 N4 125.6(5)
C8 C9 C10 118.4(6)
C11 C10 C9 118.8(6)
C10 C11 C12 120.0(6)
N5 C12 C11 121.9(6)
N6 C13 C1 114.7(5)
N6 C14 N7 106.3(5)
N6 C14 Ni2 136.5(4)
N7 C14 Ni2 117.2(4)
C16 C15 N7 106.5(5)
C15 C16 N6 107.7(5)
C18 C17 N8 124.0(6)
C18 C17 N7 125.2(6)
N8 C17 N7 110.8(5)
C17 C18 C19 117.6(6)
C20 C19 C18 120.1(6)
C19 C20 C21 119.1(6)
N8 C21 C20 122.5(6)
N9 C22 C23 179.3(9)

loop_
_geom_bond_atom_site_label_1
_geom_bond_atom_site_label_2
_geom_bond_distance
Ni1 C5 1.807(5)
Ni1 N1 1.845(4)
Ni1 O1 1.878(4)
Ni1 N5 1.928(4)
Ni2 C14 1.810(5)
Ni2 N2 1.850(4)
Ni2 O1 1.872(4)
Ni2 N8 1.929(4)
P1 F2 1.552(4)
P1 F6 1.555(4)
P1 F1 1.569(5)
P1 F3 1.585(4)
P1 F5 1.585(4)
P1 F4 1.590(4)
P2 F12 1.502(6)
P2 F7 1.508(6)
P2 F8 1.533(6)
P2 F11 1.538(6)
P2 F10 1.569(6)
P2 F9 1.575(6)
N1 C3 1.352(7)
N1 N2 1.372(6)
N2 C1 1.336(6)
N3 C5 1.322(7)
N3 C7 1.403(7)
N3 C4 1.455(7)
N4 C5 1.353(7)
N4 C6 1.391(7)
N4 C8 1.408(7)
N5 C12 1.334(7)
N5 C8 1.353(7)
N6 C14 1.329(7)
N6 C16 1.390(7)
N6 C13 1.451(7)
N7 C14 1.360(7)
N7 C15 1.387(7)
N7 C17 1.406(7)
N8 C21 1.342(7)
N8 C17 1.362(7)
N9 C22 1.106(8)
C1 C2 1.370(8)
C1 C13 1.496(8)
C2 C3 1.378(8)
C3 C4 1.496(8)
C6 C7 1.324(9)
C8 C9 1.353(8)
C9 C10 1.378(9)
C10 C11 1.360(9)
C11 C12 1.377(8)
C15 C16 1.335(9)
C17 C18 1.358(8)
C18 C19 1.379(10)
C19 C20 1.366(10)
C20 C21 1.374(8)
C22 C23 1.465(10)

loop_
_geom_torsion_atom_site_label_1
_geom_torsion_atom_site_label_2
_geom_torsion_atom_site_label_3
_geom_torsion_atom_site_label_4
_geom_torsion
C14 Ni2 O1 Ni1 47(13)
N2 Ni2 O1 Ni1 -0.4(2)
N8 Ni2 O1 Ni1 178.8(2)
C5 Ni1 O1 Ni2 76(3)
N1 Ni1 O1 Ni2 -0.4(2)
N5 Ni1 O1 Ni2 179.1(2)
C5 Ni1 N1 C3 0.5(5)
O1 Ni1 N1 C3 177.0(5)
N5 Ni1 N1 C3 0.0(14)
C5 Ni1 N1 N2 -175.1(4)
O1 Ni1 N1 N2 1.5(4)
N5 Ni1 N1 N2 -175.6(9)
C3 N1 N2 C1 0.9(6)
Ni1 N1 N2 C1 177.4(3)
C3 N1 N2 Ni2 -178.7(3)
Ni1 N1 N2 Ni2 -2.1(5)
C14 Ni2 N2 C1 2.7(5)
O1 Ni2 N2 C1 -177.9(5)
N8 Ni2 N2 C1 6.8(14)
C14 Ni2 N2 N1 -177.8(4)
O1 Ni2 N2 N1 1.5(4)
N8 Ni2 N2 N1 -173.8(9)
C5 Ni1 N5 C12 -175.4(5)
N1 Ni1 N5 C12 -174.9(10)
O1 Ni1 N5 C12 8.1(5)
C5 Ni1 N5 C8 4.4(4)
N1 Ni1 N5 C8 5.0(13)
O1 Ni1 N5 C8 -172.1(4)
C14 Ni2 N8 C21 180.0(5)
N2 Ni2 N8 C21 175.9(9)
O1 Ni2 N8 C21 0.7(5)
C14 Ni2 N8 C17 -1.7(4)
N2 Ni2 N8 C17 -5.8(13)
O1 Ni2 N8 C17 179.0(4)
N1 N2 C1 C2 -1.1(6)
Ni2 N2 C1 C2 178.4(4)
N1 N2 C1 C13 -179.5(5)
Ni2 N2 C1 C13 -0.1(8)
N2 C1 C2 C3 0.8(6)
C13 C1 C2 C3 179.3(5)
N2 N1 C3 C2 -0.4(6)
Ni1 N1 C3 C2 -176.4(4)
N2 N1 C3 C4 -176.2(5)
Ni1 N1 C3 C4 7.8(8)
C1 C2 C3 N1 -0.3(6)
C1 C2 C3 C4 175.5(5)
C5 N3 C4 C3 16.4(8)
C7 N3 C4 C3 -168.6(5)
N1 C3 C4 N3 -15.8(8)
C2 C3 C4 N3 169.1(5)
C7 N3 C5 N4 0.2(6)
C4 N3 C5 N4 176.0(5)
C7 N3 C5 Ni1 174.5(5)
C4 N3 C5 Ni1 -9.7(9)
C6 N4 C5 N3 -0.8(6)
C8 N4 C5 N3 -178.1(4)
C6 N4 C5 Ni1 -176.4(4)
C8 N4 C5 Ni1 6.3(6)
N1 Ni1 C5 N3 0.4(6)
O1 Ni1 C5 N3 -76(3)
N5 Ni1 C5 N3 -179.7(6)
N1 Ni1 C5 N4 174.2(4)
O1 Ni1 C5 N4 97(3)
N5 Ni1 C5 N4 -5.8(4)
C5 N4 C6 C7 1.0(7)
C8 N4 C6 C7 177.6(6)
N4 C6 C7 N3 -0.8(7)
C5 N3 C7 C6 0.4(7)
C4 N3 C7 C6 -175.2(5)
C12 N5 C8 C9 -0.9(8)
Ni1 N5 C8 C9 179.2(4)
C12 N5 C8 N4 177.7(4)
Ni1 N5 C8 N4 -2.2(6)
C5 N4 C8 N5 -2.4(6)
C6 N4 C8 N5 -178.8(6)
C5 N4 C8 C9 176.2(5)
C6 N4 C8 C9 -0.3(10)
N5 C8 C9 C10 0.3(9)
N4 C8 C9 C10 -178.1(5)
C8 C9 C10 C11 0.7(9)
C9 C10 C11 C12 -1.0(10)
C8 N5 C12 C11 0.6(8)
Ni1 N5 C12 C11 -179.6(4)
C10 C11 C12 N5 0.4(9)
C14 N6 C13 C1 4.7(7)
C16 N6 C13 C1 -178.2(5)
N2 C1 C13 N6 -4.1(7)
C2 C1 C13 N6 177.7(5)
C16 N6 C14 N7 -0.8(6)
C13 N6 C14 N7 176.7(4)
C16 N6 C14 Ni2 -178.8(5)
C13 N6 C14 Ni2 -1.3(9)
C15 N7 C14 N6 1.0(6)
C17 N7 C14 N6 -178.1(4)
C15 N7 C14 Ni2 179.4(4)
C17 N7 C14 Ni2 0.3(6)
N2 Ni2 C14 N6 -2.1(6)
O1 Ni2 C14 N6 -49(13)
N8 Ni2 C14 N6 178.6(6)
N2 Ni2 C14 N7 -180.0(4)
O1 Ni2 C14 N7 133(13)
N8 Ni2 C14 N7 0.7(4)
C14 N7 C15 C16 -0.7(7)
C17 N7 C15 C16 178.1(6)
N7 C15 C16 N6 0.2(7)
C14 N6 C16 C15 0.4(7)
C13 N6 C16 C15 -177.0(5)
C21 N8 C17 C18 0.6(8)
Ni2 N8 C17 C18 -177.9(5)
C21 N8 C17 N7 -179.2(4)
Ni2 N8 C17 N7 2.2(6)
C14 N7 C17 C18 178.5(5)
C15 N7 C17 C18 -0.3(10)
C14 N7 C17 N8 -1.6(7)
C15 N7 C17 N8 179.6(5)
N8 C17 C18 C19 -0.1(10)
N7 C17 C18 C19 179.7(6)
C17 C18 C19 C20 -0.3(10)
C18 C19 C20 C21 0.1(10)
C17 N8 C21 C20 -0.8(8)
Ni2 N8 C21 C20 177.5(4)
C19 C20 C21 N8 0.5(10)
